data_4076576
loop_
_publ_author_name
'Fischer, Paul J.'
'Neary, Michelle C.'
'Avena, Laura'
'Sullivan, Kevin P.'
'Hackbarth, Kent C.'

_publ_section_title
;
 Dicarbonyl{[2-(diphenylphosphino)ethyl]cyclopentadienyl} Group VI Metal
 Hydrides, Halides, and Anions: Precursors for Olefin Epoxidation
 Catalysts
;
_journal_issue 6
_journal_name_full Organometallics
_journal_page_first 2437
_journal_paper_doi 10.1021/om300057n
_journal_volume 31
_journal_year 2012
_chemical_formula_moiety 'C21 H18 Cr O2 P, C12 H24 K O6'
_chemical_formula_sum 'C33 H42 Cr K O8 P'
_chemical_formula_weight 688.74
_chemical_name_common 11034b
_chemical_name_systematic
; 
 ? 
;
_space_group_IT_number 14
_symmetry_cell_setting monoclinic
_symmetry_space_group_name_Hall '-P 2yn'
_symmetry_space_group_name_H-M 'P 1 21/n 1'
_atom_sites_solution_hydrogens geom
_atom_sites_solution_primary direct
_atom_sites_solution_secondary difmap
_audit_creation_method SHELXL-97
_cell_angle_alpha 90.00
_cell_angle_beta 90.636(2)
_cell_angle_gamma 90.00
_cell_formula_units_Z 4
_cell_length_a 10.474(2)
_cell_length_b 23.816(5)
_cell_length_c 13.435(3)
_cell_measurement_reflns_used 2797
_cell_measurement_temperature 173(2)
_cell_measurement_theta_max 27.54
_cell_measurement_theta_min 2.29
_cell_volume 3351.1(12)
_computing_cell_refinement 'Bruker SAINT'
_computing_data_collection 'Bruker APEX2'
_computing_data_reduction 'Bruker SAINT'
_computing_molecular_graphics 'Bruker SHELXTL'
_computing_publication_material 'Bruker SHELXTL'
_computing_structure_refinement 'SHELXL-97 (Sheldrick, 2008)'
_computing_structure_solution 'SHELXS-97 (Sheldrick, 2008)'
_diffrn_ambient_temperature 173(2)
_diffrn_measured_fraction_theta_full 0.998
_diffrn_measured_fraction_theta_max 0.998
_diffrn_measurement_device_type 'Bruker APEX-II CCD'
_diffrn_measurement_method '\f and \w scans'
_diffrn_radiation_monochromator graphite
_diffrn_radiation_source 'sealed tube'
_diffrn_radiation_type MoK\a
_diffrn_radiation_wavelength 0.71073
_diffrn_reflns_av_R_equivalents 0.0407
_diffrn_reflns_av_sigmaI/netI 0.0279
_diffrn_reflns_limit_h_max 13
_diffrn_reflns_limit_h_min -13
_diffrn_reflns_limit_k_max 30
_diffrn_reflns_limit_k_min 0
_diffrn_reflns_limit_l_max 17
_diffrn_reflns_limit_l_min 0
_diffrn_reflns_number 39258
_diffrn_reflns_theta_full 27.48
_diffrn_reflns_theta_max 27.48
_diffrn_reflns_theta_min 2.12
_exptl_absorpt_coefficient_mu 0.562
_exptl_absorpt_correction_T_max 0.9460
_exptl_absorpt_correction_T_min 0.8277
_exptl_absorpt_correction_type multi-scan
_exptl_absorpt_process_details 'SADABS (Sheldrick, 2008/1)'
_exptl_crystal_colour Red
_exptl_crystal_density_diffrn 1.365
_exptl_crystal_density_method 'not measured'
_exptl_crystal_description Block
_exptl_crystal_F_000 1448
_exptl_crystal_size_max 0.35
_exptl_crystal_size_mid 0.25
_exptl_crystal_size_min 0.10
_refine_diff_density_max 0.266
_refine_diff_density_min -0.414
_refine_diff_density_rms 0.052
_refine_ls_extinction_method none
_refine_ls_goodness_of_fit_ref 1.036
_refine_ls_hydrogen_treatment constr
_refine_ls_matrix_type full
_refine_ls_number_parameters 397
_refine_ls_number_reflns 7678
_refine_ls_number_restraints 0
_refine_ls_restrained_S_all 1.036
_refine_ls_R_factor_all 0.0404
_refine_ls_R_factor_gt 0.0315
_refine_ls_shift/su_max 0.001
_refine_ls_shift/su_mean 0.000
_refine_ls_structure_factor_coef Fsqd
_refine_ls_weighting_details 'calc w=1/[\s^2^(Fo^2^)+(0.0368P)^2^+1.2646P] where P=(Fo^2^+2Fc^2^)/3'
_refine_ls_weighting_scheme calc
_refine_ls_wR_factor_gt 0.0781
_refine_ls_wR_factor_ref 0.0836
_reflns_number_gt 6444
_reflns_number_total 7678
_reflns_threshold_expression >2sigma(I)
_cod_data_source_file om300057n_si_003.cif
_cod_data_source_block 9
_cod_depositor_comments
;
The following automatic conversions were performed:

'_symmetry_cell_setting' value 'Monoclinic' changed to 'monoclinic'
according to /home/saulius/struct/CIF-dictionaries/cif_core.dic
dictionary named 'cif_core.dic' version 2.4.1 from 2010-06-29.

Automatic conversion script
Id: cif_fix_values 1715 2011-07-08 13:25:40Z adriana 
;
_cod_original_cell_volume 3351.3(13)
_cod_original_sg_symbol_H-M P2(1)/n
_cod_database_code 4076576

loop_
_symmetry_equiv_pos_as_xyz
'x, y, z'
'-x+1/2, y+1/2, -z+1/2'
'-x, -y, -z'
'x-1/2, -y-1/2, z-1/2'

loop_
_atom_site_label
_atom_site_type_symbol
_atom_site_fract_x
_atom_site_fract_y
_atom_site_fract_z
_atom_site_U_iso_or_equiv
_atom_site_adp_type
_atom_site_occupancy
_atom_site_symmetry_multiplicity
_atom_site_calc_flag
_atom_site_refinement_flags
Cr1 Cr 0.14048(2) 0.137815(10) 0.808960(17) 0.02322(7) Uani 1 1 d .
K1 K 0.07758(3) 0.291210(15) 0.80344(3) 0.03031(9) Uani 1 1 d .
P1 P 0.23041(4) 0.060839(15) 0.74339(3) 0.02200(9) Uani 1 1 d .
O1 O 0.36614(14) 0.21392(5) 0.79333(10) 0.0458(3) Uani 1 1 d .
O2 O 0.04508(13) 0.17709(6) 0.61180(9) 0.0444(3) Uani 1 1 d .
O3 O -0.04351(11) 0.32430(5) 0.99083(8) 0.0350(3) Uani 1 1 d .
O4 O 0.21621(11) 0.34023(5) 0.97077(9) 0.0339(3) Uani 1 1 d .
O5 O 0.29933(11) 0.35856(5) 0.77375(9) 0.0321(3) Uani 1 1 d .
O6 O 0.15193(12) 0.32418(5) 0.60917(8) 0.0361(3) Uani 1 1 d .
O7 O -0.10721(12) 0.31043(5) 0.64483(9) 0.0387(3) Uani 1 1 d .
O8 O -0.19544(11) 0.28380(5) 0.83818(9) 0.0361(3) Uani 1 1 d .
C1 C 0.27764(16) 0.18290(6) 0.80035(11) 0.0287(3) Uani 1 1 d .
C2 C 0.08499(15) 0.16170(7) 0.68993(12) 0.0282(3) Uani 1 1 d .
C3 C 0.06264(17) 0.07291(7) 0.90919(12) 0.0323(4) Uani 1 1 d .
C4 C 0.12724(18) 0.11382(7) 0.96763(12) 0.0347(4) Uani 1 1 d .
H4A H 0.2007 0.1068 1.0141 0.042 Uiso 1 1 calc R
C5 C 0.06509(18) 0.16643(7) 0.95139(12) 0.0360(4) Uani 1 1 d .
H5A H 0.0870 0.2026 0.9853 0.043 Uiso 1 1 calc R
C6 C -0.03755(17) 0.15791(8) 0.88461(13) 0.0365(4) Uani 1 1 d .
H6A H -0.1017 0.1867 0.8632 0.044 Uiso 1 1 calc R
C7 C -0.03964(16) 0.09979(7) 0.85947(13) 0.0340(4) Uani 1 1 d .
H7A H -0.1047 0.0810 0.8158 0.041 Uiso 1 1 calc R
C8 C 0.10134(19) 0.01248(7) 0.89387(13) 0.0366(4) Uani 1 1 d .
H8A H 0.0327 -0.0128 0.9169 0.044 Uiso 1 1 calc R
H8B H 0.1797 0.0042 0.9331 0.044 Uiso 1 1 calc R
C9 C 0.12592(17) 0.00236(6) 0.78273(12) 0.0298(3) Uani 1 1 d .
H9A H 0.0447 0.0027 0.7443 0.036 Uiso 1 1 calc R
H9B H 0.1687 -0.0342 0.7726 0.036 Uiso 1 1 calc R
C10 C 0.38804(15) 0.03317(7) 0.78342(11) 0.0277(3) Uani 1 1 d .
C11 C 0.47517(18) 0.06851(9) 0.83014(15) 0.0445(5) Uani 1 1 d .
H11A H 0.4536 0.1068 0.8406 0.053 Uiso 1 1 calc R
C12 C 0.5936(2) 0.04871(11) 0.86185(17) 0.0613(7) Uani 1 1 d .
H12A H 0.6533 0.0737 0.8920 0.074 Uiso 1 1 calc R
C13 C 0.6244(2) -0.00716(10) 0.84958(14) 0.0534(6) Uani 1 1 d .
H13A H 0.7043 -0.0210 0.8733 0.064 Uiso 1 1 calc R
C14 C 0.53965(19) -0.04290(8) 0.80300(14) 0.0435(5) Uani 1 1 d .
H14A H 0.5613 -0.0813 0.7939 0.052 Uiso 1 1 calc R
C15 C 0.42238(17) -0.02294(7) 0.76919(13) 0.0349(4) Uani 1 1 d .
H15A H 0.3649 -0.0477 0.7360 0.042 Uiso 1 1 calc R
C16 C 0.23788(14) 0.04993(6) 0.60841(11) 0.0232(3) Uani 1 1 d .
C17 C 0.35131(15) 0.04440(7) 0.55690(12) 0.0292(3) Uani 1 1 d .
H17A H 0.4302 0.0452 0.5925 0.035 Uiso 1 1 calc R
C18 C 0.35134(18) 0.03773(8) 0.45418(13) 0.0373(4) Uani 1 1 d .
H18A H 0.4299 0.0345 0.4200 0.045 Uiso 1 1 calc R
C19 C 0.23780(18) 0.03584(7) 0.40173(12) 0.0364(4) Uani 1 1 d .
H19A H 0.2377 0.0301 0.3318 0.044 Uiso 1 1 calc R
C20 C 0.12405(17) 0.04232(7) 0.45130(12) 0.0326(4) Uani 1 1 d .
H20A H 0.0455 0.0414 0.4153 0.039 Uiso 1 1 calc R
C21 C 0.12418(15) 0.05019(6) 0.55357(12) 0.0278(3) Uani 1 1 d .
H21A H 0.0456 0.0558 0.5867 0.033 Uiso 1 1 calc R
C22 C 0.03721(19) 0.32831(8) 1.07579(13) 0.0408(4) Uani 1 1 d .
H22A H 0.0666 0.2904 1.0960 0.049 Uiso 1 1 calc R
H22B H -0.0102 0.3450 1.1319 0.049 Uiso 1 1 calc R
C23 C 0.14907(19) 0.36420(8) 1.05139(13) 0.0409(4) Uani 1 1 d .
H23A H 0.1197 0.4024 1.0333 0.049 Uiso 1 1 calc R
H23B H 0.2064 0.3673 1.1102 0.049 Uiso 1 1 calc R
C24 C 0.32600(17) 0.37291(8) 0.94714(14) 0.0384(4) Uani 1 1 d .
H24A H 0.3883 0.3716 1.0031 0.046 Uiso 1 1 calc R
H24B H 0.3010 0.4125 0.9361 0.046 Uiso 1 1 calc R
C25 C 0.38513(16) 0.34967(8) 0.85529(14) 0.0374(4) Uani 1 1 d .
H25A H 0.4674 0.3687 0.8426 0.045 Uiso 1 1 calc R
H25B H 0.4018 0.3090 0.8637 0.045 Uiso 1 1 calc R
C26 C 0.35467(17) 0.34457(8) 0.68046(13) 0.0385(4) Uani 1 1 d .
H26A H 0.3749 0.3040 0.6783 0.046 Uiso 1 1 calc R
H26B H 0.4348 0.3659 0.6713 0.046 Uiso 1 1 calc R
C27 C 0.26117(18) 0.35895(7) 0.59989(13) 0.0385(4) Uani 1 1 d .
H27A H 0.2361 0.3989 0.6053 0.046 Uiso 1 1 calc R
H27B H 0.3005 0.3531 0.5340 0.046 Uiso 1 1 calc R
C28 C 0.0577(2) 0.33709(8) 0.53537(12) 0.0401(4) Uani 1 1 d .
H28A H 0.0935 0.3313 0.4682 0.048 Uiso 1 1 calc R
H28B H 0.0319 0.3769 0.5414 0.048 Uiso 1 1 calc R
C29 C -0.05519(19) 0.30014(8) 0.54879(13) 0.0405(4) Uani 1 1 d .
H29A H -0.1201 0.3081 0.4966 0.049 Uiso 1 1 calc R
H29B H -0.0295 0.2603 0.5431 0.049 Uiso 1 1 calc R
C30 C -0.21267(19) 0.27447(10) 0.66280(15) 0.0490(5) Uani 1 1 d .
H30A H -0.1826 0.2353 0.6703 0.059 Uiso 1 1 calc R
H30B H -0.2732 0.2760 0.6057 0.059 Uiso 1 1 calc R
C31 C -0.27781(18) 0.29265(10) 0.75500(16) 0.0487(5) Uani 1 1 d .
H31A H -0.3004 0.3329 0.7501 0.058 Uiso 1 1 calc R
H31B H -0.3575 0.2709 0.7634 0.058 Uiso 1 1 calc R
C32 C -0.25024(17) 0.30420(8) 0.92784(14) 0.0394(4) Uani 1 1 d .
H32A H -0.3312 0.2842 0.9409 0.047 Uiso 1 1 calc R
H32B H -0.2693 0.3448 0.9212 0.047 Uiso 1 1 calc R
C33 C -0.15868(17) 0.29493(8) 1.01203(14) 0.0394(4) Uani 1 1 d .
H33A H -0.1955 0.3090 1.0748 0.047 Uiso 1 1 calc R
H33B H -0.1410 0.2543 1.0198 0.047 Uiso 1 1 calc R

loop_
_atom_site_aniso_label
_atom_site_aniso_U_11
_atom_site_aniso_U_22
_atom_site_aniso_U_33
_atom_site_aniso_U_23
_atom_site_aniso_U_13
_atom_site_aniso_U_12
Cr1 0.02775(13) 0.02076(12) 0.02125(12) -0.00104(9) 0.00497(9) 0.00275(9)
K1 0.03141(18) 0.03129(18) 0.02824(18) 0.00243(13) 0.00037(14) -0.00183(14)
P1 0.02566(19) 0.01956(18) 0.02089(18) -0.00028(14) 0.00463(14) 0.00065(14)
O1 0.0580(8) 0.0380(7) 0.0415(7) -0.0017(6) 0.0023(6) -0.0195(6)
O2 0.0518(8) 0.0446(8) 0.0366(7) 0.0096(6) -0.0080(6) 0.0081(6)
O3 0.0345(6) 0.0403(7) 0.0302(6) 0.0041(5) 0.0052(5) 0.0014(5)
O4 0.0327(6) 0.0349(6) 0.0340(6) -0.0076(5) -0.0014(5) 0.0020(5)
O5 0.0286(6) 0.0326(6) 0.0351(6) -0.0042(5) 0.0050(5) 0.0007(5)
O6 0.0486(7) 0.0317(6) 0.0279(6) 0.0045(5) 0.0017(5) -0.0025(5)
O7 0.0441(7) 0.0414(7) 0.0304(6) -0.0010(5) -0.0056(5) -0.0059(6)
O8 0.0287(6) 0.0407(7) 0.0390(7) -0.0005(5) 0.0019(5) 0.0057(5)
C1 0.0396(9) 0.0234(8) 0.0231(7) -0.0024(6) 0.0013(6) 0.0010(7)
C2 0.0281(8) 0.0254(8) 0.0312(8) -0.0006(6) 0.0053(6) 0.0033(6)
C3 0.0407(9) 0.0309(8) 0.0254(8) 0.0021(6) 0.0159(7) -0.0001(7)
C4 0.0464(10) 0.0358(9) 0.0219(8) 0.0000(7) 0.0077(7) 0.0038(8)
C5 0.0483(10) 0.0325(9) 0.0273(8) -0.0049(7) 0.0135(7) 0.0052(8)
C6 0.0358(9) 0.0387(9) 0.0352(9) -0.0016(7) 0.0133(7) 0.0083(7)
C7 0.0320(9) 0.0382(9) 0.0322(9) -0.0007(7) 0.0130(7) -0.0032(7)
C8 0.0509(11) 0.0280(8) 0.0310(9) 0.0047(7) 0.0152(8) -0.0014(7)
C9 0.0380(9) 0.0222(8) 0.0294(8) 0.0002(6) 0.0104(7) -0.0032(6)
C10 0.0338(8) 0.0287(8) 0.0207(7) 0.0010(6) 0.0039(6) 0.0053(6)
C11 0.0402(10) 0.0462(11) 0.0470(11) -0.0208(9) -0.0091(8) 0.0142(8)
C12 0.0447(12) 0.0789(16) 0.0599(14) -0.0374(12) -0.0193(10) 0.0226(11)
C13 0.0490(12) 0.0786(15) 0.0325(10) -0.0069(10) -0.0044(9) 0.0357(11)
C14 0.0503(11) 0.0394(10) 0.0413(10) 0.0132(8) 0.0153(9) 0.0190(9)
C15 0.0395(9) 0.0286(8) 0.0369(9) 0.0051(7) 0.0101(7) 0.0050(7)
C16 0.0296(8) 0.0169(7) 0.0234(7) -0.0009(5) 0.0042(6) -0.0006(6)
C17 0.0289(8) 0.0318(8) 0.0269(8) 0.0023(6) 0.0055(6) 0.0016(6)
C18 0.0414(10) 0.0411(10) 0.0297(8) 0.0003(7) 0.0140(7) 0.0068(8)
C19 0.0533(11) 0.0337(9) 0.0223(8) -0.0016(6) 0.0032(7) 0.0017(8)
C20 0.0399(9) 0.0294(8) 0.0286(8) 0.0005(6) -0.0038(7) -0.0035(7)
C21 0.0281(8) 0.0266(8) 0.0289(8) 0.0000(6) 0.0036(6) -0.0004(6)
C22 0.0492(11) 0.0470(11) 0.0264(8) -0.0012(7) 0.0025(8) 0.0090(9)
C23 0.0456(11) 0.0456(11) 0.0313(9) -0.0104(8) -0.0033(8) 0.0054(8)
C24 0.0334(9) 0.0394(10) 0.0421(10) -0.0075(8) -0.0086(8) -0.0017(7)
C25 0.0260(8) 0.0364(9) 0.0497(11) -0.0079(8) -0.0031(7) -0.0004(7)
C26 0.0365(10) 0.0347(9) 0.0446(10) -0.0054(8) 0.0158(8) -0.0004(7)
C27 0.0507(11) 0.0313(9) 0.0339(9) 0.0001(7) 0.0171(8) -0.0015(8)
C28 0.0630(12) 0.0348(9) 0.0225(8) 0.0034(7) 0.0010(8) 0.0083(9)
C29 0.0556(12) 0.0386(10) 0.0270(8) -0.0016(7) -0.0090(8) 0.0036(8)
C30 0.0413(11) 0.0612(13) 0.0441(11) 0.0011(9) -0.0136(9) -0.0140(10)
C31 0.0279(9) 0.0632(13) 0.0548(12) 0.0041(10) -0.0068(8) -0.0007(9)
C32 0.0298(9) 0.0365(9) 0.0522(11) -0.0029(8) 0.0133(8) 0.0032(7)
C33 0.0410(10) 0.0386(10) 0.0389(10) 0.0019(8) 0.0163(8) 0.0005(8)

loop_
_atom_type_symbol
_atom_type_description
_atom_type_scat_dispersion_real
_atom_type_scat_dispersion_imag
_atom_type_scat_source
C C 0.0033 0.0016 'International Tables Vol C Tables 4.2.6.8 and 6.1.1.4'
H H 0.0000 0.0000 'International Tables Vol C Tables 4.2.6.8 and 6.1.1.4'
O O 0.0106 0.0060 'International Tables Vol C Tables 4.2.6.8 and 6.1.1.4'
P P 0.1023 0.0942 'International Tables Vol C Tables 4.2.6.8 and 6.1.1.4'
K K 0.2009 0.2494 'International Tables Vol C Tables 4.2.6.8 and 6.1.1.4'
Cr Cr 0.3209 0.6236 'International Tables Vol C Tables 4.2.6.8 and 6.1.1.4'

loop_
_geom_angle_atom_site_label_1
_geom_angle_atom_site_label_2
_geom_angle_atom_site_label_3
_geom_angle
C2 Cr1 C1 90.26(7)
C2 Cr1 C6 94.33(7)
C1 Cr1 C6 125.82(7)
C2 Cr1 C5 124.49(7)
C1 Cr1 C5 99.60(7)
C6 Cr1 C5 37.54(7)
C2 Cr1 C7 97.76(7)
C1 Cr1 C7 162.04(7)
C6 Cr1 C7 37.85(7)
C5 Cr1 C7 62.65(7)
C2 Cr1 C3 130.42(7)
C1 Cr1 C3 139.17(7)
C6 Cr1 C3 63.12(7)
C5 Cr1 C3 63.00(6)
C7 Cr1 C3 37.22(7)
C2 Cr1 C4 156.98(7)
C1 Cr1 C4 105.95(7)
C6 Cr1 C4 62.99(7)
C5 Cr1 C4 37.86(6)
C7 Cr1 C4 62.27(7)
C3 Cr1 C4 37.39(6)
C2 Cr1 P1 92.44(5)
C1 Cr1 P1 97.09(5)
C6 Cr1 P1 136.44(5)
C5 Cr1 P1 139.00(5)
C7 Cr1 P1 98.59(5)
C3 Cr1 P1 80.06(5)
C4 Cr1 P1 101.43(5)
C2 Cr1 K1 67.25(5)
C1 Cr1 K1 63.44(5)
C6 Cr1 K1 69.01(5)
C5 Cr1 K1 69.22(5)
C7 Cr1 K1 104.94(5)
C3 Cr1 K1 129.29(4)
C4 Cr1 K1 105.09(5)
P1 Cr1 K1 150.525(16)
O6 K1 O5 58.99(4)
O6 K1 O7 57.93(4)
O5 K1 O7 110.26(4)
O6 K1 O4 117.35(4)
O5 K1 O4 58.81(4)
O7 K1 O4 145.95(4)
O6 K1 O8 116.36(4)
O5 K1 O8 149.29(4)
O7 K1 O8 58.52(4)
O4 K1 O8 112.57(4)
O6 K1 O3 146.89(4)
O5 K1 O3 109.18(4)
O7 K1 O3 107.23(4)
O4 K1 O3 56.40(4)
O8 K1 O3 56.24(3)
O6 K1 C1 91.36(4)
O5 K1 C1 85.42(4)
O7 K1 C1 121.95(4)
O4 K1 C1 90.67(4)
O8 K1 C1 125.18(4)
O3 K1 C1 119.79(4)
O6 K1 C2 80.39(4)
O5 K1 C2 114.79(4)
O7 K1 C2 80.45(4)
O4 K1 C2 133.54(4)
O8 K1 C2 92.51(4)
O3 K1 C2 129.18(4)
C1 K1 C2 44.09(4)
O6 K1 Cr1 103.88(3)
O5 K1 Cr1 114.28(3)
O7 K1 Cr1 106.67(3)
O4 K1 Cr1 107.02(3)
O8 K1 Cr1 96.41(3)
O3 K1 Cr1 108.96(3)
C1 K1 Cr1 28.94(3)
C2 K1 Cr1 28.63(3)
C16 P1 C9 101.97(7)
C16 P1 C10 100.89(7)
C9 P1 C10 100.21(8)
C16 P1 Cr1 121.74(5)
C9 P1 Cr1 104.49(5)
C10 P1 Cr1 123.58(5)
C22 O3 C33 111.77(14)
C22 O3 K1 116.68(10)
C33 O3 K1 114.43(10)
C23 O4 C24 110.98(13)
C23 O4 K1 120.31(10)
C24 O4 K1 116.34(10)
C25 O5 C26 112.45(13)
C25 O5 K1 108.44(10)
C26 O5 K1 109.32(10)
C27 O6 C28 111.46(13)
C27 O6 K1 118.12(10)
C28 O6 K1 120.27(10)
C30 O7 C29 110.82(14)
C30 O7 K1 107.10(10)
C29 O7 K1 112.27(10)
C31 O8 C32 111.57(14)
C31 O8 K1 117.05(11)
C32 O8 K1 121.39(10)
O1 C1 Cr1 178.04(15)
O1 C1 K1 90.63(11)
Cr1 C1 K1 87.62(6)
O2 C2 Cr1 178.26(15)
O2 C2 K1 96.08(11)
Cr1 C2 K1 84.12(6)
C7 C3 C4 107.80(15)
C7 C3 C8 124.88(16)
C4 C3 C8 127.09(17)
C7 C3 Cr1 71.19(9)
C4 C3 Cr1 71.34(9)
C8 C3 Cr1 118.80(11)
C3 C4 C5 107.72(16)
C3 C4 Cr1 71.26(9)
C5 C4 Cr1 70.09(9)
C3 C4 H4A 126.1
C5 C4 H4A 126.1
Cr1 C4 H4A 126.1
C6 C5 C4 108.34(16)
C6 C5 Cr1 71.22(9)
C4 C5 Cr1 72.05(9)
C6 C5 H5A 125.8
C4 C5 H5A 125.8
Cr1 C5 H5A 125.8
C5 C6 C7 107.51(16)
C5 C6 Cr1 71.24(10)
C7 C6 Cr1 71.83(9)
C5 C6 H6A 126.2
C7 C6 H6A 126.2
Cr1 C6 H6A 126.2
C3 C7 C6 108.61(16)
C3 C7 Cr1 71.59(9)
C6 C7 Cr1 70.32(10)
C3 C7 H7A 125.7
C6 C7 H7A 125.7
Cr1 C7 H7A 125.7
C3 C8 C9 109.27(13)
C3 C8 H8A 109.8
C9 C8 H8A 109.8
C3 C8 H8B 109.8
C9 C8 H8B 109.8
H8A C8 H8B 108.3
C8 C9 P1 105.38(11)
C8 C9 H9A 110.7
P1 C9 H9A 110.7
C8 C9 H9B 110.7
P1 C9 H9B 110.7
H9A C9 H9B 108.8
C11 C10 C15 118.24(16)
C11 C10 P1 119.71(12)
C15 C10 P1 122.04(13)
C10 C11 C12 120.91(18)
C10 C11 H11A 119.5
C12 C11 H11A 119.5
C13 C12 C11 120.0(2)
C13 C12 H12A 120.0
C11 C12 H12A 120.0
C14 C13 C12 120.01(18)
C14 C13 H13A 120.0
C12 C13 H13A 120.0
C13 C14 C15 120.07(18)
C13 C14 H14A 120.0
C15 C14 H14A 120.0
C14 C15 C10 120.71(18)
C14 C15 H15A 119.6
C10 C15 H15A 119.6
C17 C16 C21 117.91(14)
C17 C16 P1 123.54(12)
C21 C16 P1 118.46(11)
C16 C17 C18 121.05(16)
C16 C17 H17A 119.5
C18 C17 H17A 119.5
C19 C18 C17 120.17(16)
C19 C18 H18A 119.9
C17 C18 H18A 119.9
C18 C19 C20 119.67(15)
C18 C19 H19A 120.2
C20 C19 H19A 120.2
C19 C20 C21 120.13(16)
C19 C20 H20A 119.9
C21 C20 H20A 119.9
C20 C21 C16 120.98(15)
C20 C21 H21A 119.5
C16 C21 H21A 119.5
O3 C22 C23 108.98(14)
O3 C22 H22A 109.9
C23 C22 H22A 109.9
O3 C22 H22B 109.9
C23 C22 H22B 109.9
H22A C22 H22B 108.3
O4 C23 C22 109.57(15)
O4 C23 H23A 109.8
C22 C23 H23A 109.8
O4 C23 H23B 109.8
C22 C23 H23B 109.8
H23A C23 H23B 108.2
O4 C24 C25 108.93(14)
O4 C24 H24A 109.9
C25 C24 H24A 109.9
O4 C24 H24B 109.9
C25 C24 H24B 109.9
H24A C24 H24B 108.3
O5 C25 C24 108.45(14)
O5 C25 H25A 110.0
C24 C25 H25A 110.0
O5 C25 H25B 110.0
C24 C25 H25B 110.0
H25A C25 H25B 108.4
O5 C26 C27 108.31(14)
O5 C26 H26A 110.0
C27 C26 H26A 110.0
O5 C26 H26B 110.0
C27 C26 H26B 110.0
H26A C26 H26B 108.4
O6 C27 C26 109.01(14)
O6 C27 H27A 109.9
C26 C27 H27A 109.9
O6 C27 H27B 109.9
C26 C27 H27B 109.9
H27A C27 H27B 108.3
O6 C28 C29 109.49(14)
O6 C28 H28A 109.8
C29 C28 H28A 109.8
O6 C28 H28B 109.8
C29 C28 H28B 109.8
H28A C28 H28B 108.2
O7 C29 C28 108.68(14)
O7 C29 H29A 110.0
C28 C29 H29A 110.0
O7 C29 H29B 110.0
C28 C29 H29B 110.0
H29A C29 H29B 108.3
O7 C30 C31 109.35(16)
O7 C30 H30A 109.8
C31 C30 H30A 109.8
O7 C30 H30B 109.8
C31 C30 H30B 109.8
H30A C30 H30B 108.3
O8 C31 C30 109.41(16)
O8 C31 H31A 109.8
C30 C31 H31A 109.8
O8 C31 H31B 109.8
C30 C31 H31B 109.8
H31A C31 H31B 108.2
O8 C32 C33 109.20(14)
O8 C32 H32A 109.8
C33 C32 H32A 109.8
O8 C32 H32B 109.8
C33 C32 H32B 109.8
H32A C32 H32B 108.3
O3 C33 C32 108.32(14)
O3 C33 H33A 110.0
C32 C33 H33A 110.0
O3 C33 H33B 110.0
C32 C33 H33B 110.0
H33A C33 H33B 108.4

loop_
_geom_bond_atom_site_label_1
_geom_bond_atom_site_label_2
_geom_bond_distance
Cr1 C2 1.7883(17)
Cr1 C1 1.7984(17)
Cr1 C6 2.1867(17)
Cr1 C5 2.1870(16)
Cr1 C7 2.2065(17)
Cr1 C3 2.2118(16)
Cr1 C4 2.2128(17)
Cr1 P1 2.2456(6)
Cr1 K1 3.7128(9)
K1 O6 2.8425(13)
K1 O5 2.8543(13)
K1 O7 2.8990(13)
K1 O4 2.9074(13)
K1 O8 2.9080(14)
K1 O3 2.9393(13)
K1 C1 3.3239(17)
K1 C2 3.4420(17)
P1 C16 1.8344(15)
P1 C9 1.8520(16)
P1 C10 1.8520(17)
O1 C1 1.190(2)
O2 C2 1.1838(19)
O3 C22 1.416(2)
O3 C33 1.426(2)
O4 C23 1.418(2)
O4 C24 1.427(2)
O5 C25 1.425(2)
O5 C26 1.426(2)
O6 C27 1.419(2)
O6 C28 1.424(2)
O7 C30 1.420(2)
O7 C29 1.427(2)
O8 C31 1.420(2)
O8 C32 1.426(2)
C3 C7 1.410(3)
C3 C4 1.418(2)
C3 C8 1.510(2)
C4 C5 1.428(2)
C4 H4A 1.0000
C5 C6 1.407(3)
C5 H5A 1.0000
C6 C7 1.425(3)
C6 H6A 1.0000
C7 H7A 1.0000
C8 C9 1.537(2)
C8 H8A 0.9900
C8 H8B 0.9900
C9 H9A 0.9900
C9 H9B 0.9900
C10 C11 1.387(2)
C10 C15 1.397(2)
C11 C12 1.390(3)
C11 H11A 0.9500
C12 C13 1.380(3)
C12 H12A 0.9500
C13 C14 1.376(3)
C13 H13A 0.9500
C14 C15 1.389(3)
C14 H14A 0.9500
C15 H15A 0.9500
C16 C17 1.388(2)
C16 C21 1.393(2)
C17 C18 1.389(2)
C17 H17A 0.9500
C18 C19 1.376(3)
C18 H18A 0.9500
C19 C20 1.380(3)
C19 H19A 0.9500
C20 C21 1.387(2)
C20 H20A 0.9500
C21 H21A 0.9500
C22 C23 1.490(3)
C22 H22A 0.9900
C22 H22B 0.9900
C23 H23A 0.9900
C23 H23B 0.9900
C24 C25 1.493(3)
C24 H24A 0.9900
C24 H24B 0.9900
C25 H25A 0.9900
C25 H25B 0.9900
C26 C27 1.492(3)
C26 H26A 0.9900
C26 H26B 0.9900
C27 H27A 0.9900
C27 H27B 0.9900
C28 C29 1.487(3)
C28 H28A 0.9900
C28 H28B 0.9900
C29 H29A 0.9900
C29 H29B 0.9900
C30 C31 1.485(3)
C30 H30A 0.9900
C30 H30B 0.9900
C31 H31A 0.9900
C31 H31B 0.9900
C32 C33 1.491(3)
C32 H32A 0.9900
C32 H32B 0.9900
C33 H33A 0.9900
C33 H33B 0.9900

loop_
_geom_torsion_atom_site_label_1
_geom_torsion_atom_site_label_2
_geom_torsion_atom_site_label_3
_geom_torsion_atom_site_label_4
_geom_torsion
C2 Cr1 K1 O6 -35.76(6)
C1 Cr1 K1 O6 66.66(6)
C6 Cr1 K1 O6 -140.15(6)
C5 Cr1 K1 O6 179.56(6)
C7 Cr1 K1 O6 -128.03(6)
C3 Cr1 K1 O6 -160.18(7)
C4 Cr1 K1 O6 167.23(6)
P1 Cr1 K1 O6 13.83(4)
C2 Cr1 K1 O5 -97.67(6)
C1 Cr1 K1 O5 4.74(6)
C6 Cr1 K1 O5 157.93(6)
C5 Cr1 K1 O5 117.64(6)
C7 Cr1 K1 O5 170.05(6)
C3 Cr1 K1 O5 137.90(7)
C4 Cr1 K1 O5 105.32(6)
P1 Cr1 K1 O5 -48.09(4)
C2 Cr1 K1 O7 24.44(6)
C1 Cr1 K1 O7 126.86(6)
C6 Cr1 K1 O7 -79.95(6)
C5 Cr1 K1 O7 -120.24(6)
C7 Cr1 K1 O7 -67.83(6)
C3 Cr1 K1 O7 -99.98(7)
C4 Cr1 K1 O7 -132.56(6)
P1 Cr1 K1 O7 74.03(4)
C2 Cr1 K1 O4 -160.55(6)
C1 Cr1 K1 O4 -58.13(6)
C6 Cr1 K1 O4 95.06(6)
C5 Cr1 K1 O4 54.77(6)
C7 Cr1 K1 O4 107.18(6)
C3 Cr1 K1 O4 75.03(7)
C4 Cr1 K1 O4 42.45(6)
P1 Cr1 K1 O4 -110.96(4)
C2 Cr1 K1 O8 83.46(6)
C1 Cr1 K1 O8 -174.13(6)
C6 Cr1 K1 O8 -20.94(6)
C5 Cr1 K1 O8 -61.23(6)
C7 Cr1 K1 O8 -8.81(6)
C3 Cr1 K1 O8 -40.97(7)
C4 Cr1 K1 O8 -73.55(6)
P1 Cr1 K1 O8 133.04(4)
C2 Cr1 K1 O3 139.91(6)
C1 Cr1 K1 O3 -117.67(6)
C6 Cr1 K1 O3 35.51(6)
C5 Cr1 K1 O3 -4.78(6)
C7 Cr1 K1 O3 47.64(6)
C3 Cr1 K1 O3 15.48(7)
C4 Cr1 K1 O3 -17.10(6)
P1 Cr1 K1 O3 -170.51(4)
C2 Cr1 K1 C1 -102.42(8)
C6 Cr1 K1 C1 153.18(8)
C5 Cr1 K1 C1 112.90(8)
C7 Cr1 K1 C1 165.31(7)
C3 Cr1 K1 C1 133.16(8)
C4 Cr1 K1 C1 100.57(8)
P1 Cr1 K1 C1 -52.84(6)
C1 Cr1 K1 C2 102.42(8)
C6 Cr1 K1 C2 -104.40(8)
C5 Cr1 K1 C2 -144.69(8)
C7 Cr1 K1 C2 -92.27(7)
C3 Cr1 K1 C2 -124.43(8)
C4 Cr1 K1 C2 -157.01(8)
P1 Cr1 K1 C2 49.58(6)
C2 Cr1 P1 C16 6.47(8)
C1 Cr1 P1 C16 -84.10(8)
C6 Cr1 P1 C16 105.35(9)
C5 Cr1 P1 C16 162.38(10)
C7 Cr1 P1 C16 104.69(8)
C3 Cr1 P1 C16 137.12(8)
C4 Cr1 P1 C16 167.98(8)
K1 Cr1 P1 C16 -38.18(7)
C2 Cr1 P1 C9 -107.85(8)
C1 Cr1 P1 C9 161.58(8)
C6 Cr1 P1 C9 -8.97(9)
C5 Cr1 P1 C9 48.06(10)
C7 Cr1 P1 C9 -9.63(8)
C3 Cr1 P1 C9 22.80(7)
C4 Cr1 P1 C9 53.66(8)
K1 Cr1 P1 C9 -152.50(6)
C2 Cr1 P1 C10 139.11(8)
C1 Cr1 P1 C10 48.55(8)
C6 Cr1 P1 C10 -122.01(9)
C5 Cr1 P1 C10 -64.98(10)
C7 Cr1 P1 C10 -122.66(8)
C3 Cr1 P1 C10 -90.24(8)
C4 Cr1 P1 C10 -59.38(8)
K1 Cr1 P1 C10 94.46(7)
O6 K1 O3 C22 -111.41(12)
O5 K1 O3 C22 -49.13(12)
O7 K1 O3 C22 -168.59(11)
O4 K1 O3 C22 -21.92(11)
O8 K1 O3 C22 161.29(13)
C1 K1 O3 C22 46.72(12)
C2 K1 O3 C22 99.77(12)
Cr1 K1 O3 C22 76.31(11)
O6 K1 O3 C33 115.42(11)
O5 K1 O3 C33 177.70(10)
O7 K1 O3 C33 58.24(11)
O4 K1 O3 C33 -155.10(12)
O8 K1 O3 C33 28.12(10)
C1 K1 O3 C33 -86.45(11)
C2 K1 O3 C33 -33.40(12)
Cr1 K1 O3 C33 -56.86(11)
O6 K1 O4 C23 130.85(12)
O5 K1 O4 C23 138.49(13)
O7 K1 O4 C23 58.44(14)
O8 K1 O4 C23 -8.31(13)
O3 K1 O4 C23 -11.20(11)
C1 K1 O4 C23 -137.27(12)
C2 K1 O4 C23 -125.72(12)
Cr1 K1 O4 C23 -113.00(12)
O6 K1 O4 C24 -7.94(12)
O5 K1 O4 C24 -0.29(10)
O7 K1 O4 C24 -80.35(12)
O8 K1 O4 C24 -147.09(10)
O3 K1 O4 C24 -149.98(12)
C1 K1 O4 C24 83.95(11)
C2 K1 O4 C24 95.50(11)
Cr1 K1 O4 C24 108.21(10)
O6 K1 O5 C25 -154.36(10)
O7 K1 O5 C25 177.55(9)
O4 K1 O5 C25 33.56(9)
O8 K1 O5 C25 115.49(11)
O3 K1 O5 C25 59.99(10)
C1 K1 O5 C25 -60.01(10)
C2 K1 O5 C25 -93.85(10)
Cr1 K1 O5 C25 -62.31(10)
O6 K1 O5 C26 -31.44(10)
O7 K1 O5 C26 -59.52(11)
O4 K1 O5 C26 156.49(11)
O8 K1 O5 C26 -121.58(11)
O3 K1 O5 C26 -177.09(10)
C1 K1 O5 C26 62.92(10)
C2 K1 O5 C26 29.08(11)
Cr1 K1 O5 C26 60.62(10)
O5 K1 O6 C27 -1.71(10)
O7 K1 O6 C27 146.88(12)
O4 K1 O6 C27 5.92(12)
O8 K1 O6 C27 143.54(11)
O3 K1 O6 C27 75.59(13)
C1 K1 O6 C27 -85.55(12)
C2 K1 O6 C27 -128.43(12)
Cr1 K1 O6 C27 -111.94(11)
O5 K1 O6 C28 -144.09(12)
O7 K1 O6 C28 4.50(11)
O4 K1 O6 C28 -136.46(11)
O8 K1 O6 C28 1.16(12)
O3 K1 O6 C28 -66.79(13)
C1 K1 O6 C28 132.08(11)
C2 K1 O6 C28 89.19(11)
Cr1 K1 O6 C28 105.69(11)
O6 K1 O7 C30 149.83(13)
O5 K1 O7 C30 178.26(11)
O4 K1 O7 C30 -117.81(12)
O8 K1 O7 C30 -33.68(11)
O3 K1 O7 C30 -62.97(12)
C1 K1 O7 C30 80.79(12)
C2 K1 O7 C30 65.24(12)
Cr1 K1 O7 C30 53.64(12)
O6 K1 O7 C29 27.97(10)
O5 K1 O7 C29 56.40(11)
O4 K1 O7 C29 120.32(11)
O8 K1 O7 C29 -155.54(12)
O3 K1 O7 C29 175.16(10)
C1 K1 O7 C29 -41.07(12)
C2 K1 O7 C29 -56.62(11)
Cr1 K1 O7 C29 -68.22(11)
O6 K1 O8 C31 4.77(13)
O5 K1 O8 C31 77.81(14)
O7 K1 O8 C31 1.44(12)
O4 K1 O8 C31 144.35(12)
O3 K1 O8 C31 147.25(14)
C1 K1 O8 C31 -107.68(13)
C2 K1 O8 C31 -75.75(13)
Cr1 K1 O8 C31 -104.20(12)
O6 K1 O8 C32 -137.90(12)
O5 K1 O8 C32 -64.85(14)
O7 K1 O8 C32 -141.22(13)
O4 K1 O8 C32 1.69(13)
O3 K1 O8 C32 4.59(11)
C1 K1 O8 C32 109.66(12)
C2 K1 O8 C32 141.59(12)
Cr1 K1 O8 C32 113.14(12)
C2 Cr1 C1 O1 38(4)
C6 Cr1 C1 O1 -58(4)
C5 Cr1 C1 O1 -87(4)
C7 Cr1 C1 O1 -79(4)
C3 Cr1 C1 O1 -147(4)
C4 Cr1 C1 O1 -126(4)
P1 Cr1 C1 O1 130(4)
K1 Cr1 C1 O1 -27(4)
C2 Cr1 C1 K1 64.24(6)
C6 Cr1 C1 K1 -31.29(8)
C5 Cr1 C1 K1 -60.87(6)
C7 Cr1 C1 K1 -52.6(2)
C3 Cr1 C1 K1 -120.29(8)
C4 Cr1 C1 K1 -99.20(5)
P1 Cr1 C1 K1 156.73(2)
O6 K1 C1 O1 62.20(10)
O5 K1 C1 O1 3.46(10)
O7 K1 C1 O1 114.53(10)
O4 K1 C1 O1 -55.18(10)
O8 K1 C1 O1 -173.73(9)
O3 K1 C1 O1 -106.05(10)
C2 K1 C1 O1 136.86(12)
Cr1 K1 C1 O1 179.12(14)
O6 K1 C1 Cr1 -116.92(5)
O5 K1 C1 Cr1 -175.66(6)
O7 K1 C1 Cr1 -64.59(7)
O4 K1 C1 Cr1 125.70(5)
O8 K1 C1 Cr1 7.15(7)
O3 K1 C1 Cr1 74.83(6)
C2 K1 C1 Cr1 -42.26(5)
C1 Cr1 C2 O2 -158(5)
C6 Cr1 C2 O2 -32(5)
C5 Cr1 C2 O2 -56(5)
C7 Cr1 C2 O2 6(5)
C3 Cr1 C2 O2 26(5)
C4 Cr1 C2 O2 -22(5)
P1 Cr1 C2 O2 105(5)
K1 Cr1 C2 O2 -97(5)
C1 Cr1 C2 K1 -60.87(6)
C6 Cr1 C2 K1 65.09(6)
C5 Cr1 C2 K1 40.97(8)
C7 Cr1 C2 K1 103.00(5)
C3 Cr1 C2 K1 123.02(7)
C4 Cr1 C2 K1 74.63(17)
P1 Cr1 C2 K1 -157.98(2)
O6 K1 C2 O2 -36.86(11)
O5 K1 C2 O2 -86.04(11)
O7 K1 C2 O2 21.97(11)
O4 K1 C2 O2 -155.67(10)
O8 K1 C2 O2 79.46(11)
O3 K1 C2 O2 126.47(10)
C1 K1 C2 O2 -138.95(13)
Cr1 K1 C2 O2 178.26(14)
O6 K1 C2 Cr1 144.87(6)
O5 K1 C2 Cr1 95.70(6)
O7 K1 C2 Cr1 -156.30(6)
O4 K1 C2 Cr1 26.06(8)
O8 K1 C2 Cr1 -98.80(5)
O3 K1 C2 Cr1 -51.80(7)
C1 K1 C2 Cr1 42.79(5)
C2 Cr1 C3 C7 -34.10(13)
C1 Cr1 C3 C7 151.86(11)
C6 Cr1 C3 C7 37.22(10)
C5 Cr1 C3 C7 79.53(11)
C4 Cr1 C3 C7 117.12(14)
P1 Cr1 C3 C7 -118.79(10)
K1 Cr1 C3 C7 58.23(11)
C2 Cr1 C3 C4 -151.22(11)
C1 Cr1 C3 C4 34.74(15)
C6 Cr1 C3 C4 -79.90(11)
C5 Cr1 C3 C4 -37.59(10)
C7 Cr1 C3 C4 -117.12(14)
P1 Cr1 C3 C4 124.10(10)
K1 Cr1 C3 C4 -58.89(12)
C2 Cr1 C3 C8 86.04(16)
C1 Cr1 C3 C8 -88.00(17)
C6 Cr1 C3 C8 157.36(16)
C5 Cr1 C3 C8 -160.33(17)
C7 Cr1 C3 C8 120.14(18)
C4 Cr1 C3 C8 -122.74(19)
P1 Cr1 C3 C8 1.36(13)
K1 Cr1 C3 C8 178.37(11)
C7 C3 C4 C5 -1.30(18)
C8 C3 C4 C5 173.40(15)
Cr1 C3 C4 C5 60.93(11)
C7 C3 C4 Cr1 -62.23(11)
C8 C3 C4 Cr1 112.47(16)
C2 Cr1 C4 C3 69.6(2)
C1 Cr1 C4 C3 -157.20(10)
C6 Cr1 C4 C3 80.29(11)
C5 Cr1 C4 C3 117.69(16)
C7 Cr1 C4 C3 37.46(10)
P1 Cr1 C4 C3 -56.32(10)
K1 Cr1 C4 C3 136.66(9)
C2 Cr1 C4 C5 -48.1(2)
C1 Cr1 C4 C5 85.11(12)
C6 Cr1 C4 C5 -37.40(11)
C7 Cr1 C4 C5 -80.23(12)
C3 Cr1 C4 C5 -117.69(16)
P1 Cr1 C4 C5 -174.01(10)
K1 Cr1 C4 C5 18.97(11)
C3 C4 C5 C6 0.67(19)
Cr1 C4 C5 C6 62.35(12)
C3 C4 C5 Cr1 -61.68(11)
C2 Cr1 C5 C6 41.96(14)
C1 Cr1 C5 C6 138.95(11)
C7 Cr1 C5 C6 -38.20(11)
C3 Cr1 C5 C6 -80.24(11)
C4 Cr1 C5 C6 -117.36(16)
P1 Cr1 C5 C6 -108.40(11)
K1 Cr1 C5 C6 82.26(10)
C2 Cr1 C5 C4 159.32(11)
C1 Cr1 C5 C4 -103.69(12)
C6 Cr1 C5 C4 117.36(16)
C7 Cr1 C5 C4 79.16(12)
C3 Cr1 C5 C4 37.12(11)
P1 Cr1 C5 C4 8.96(15)
K1 Cr1 C5 C4 -160.38(12)
C4 C5 C6 C7 0.21(19)
Cr1 C5 C6 C7 63.10(11)
C4 C5 C6 Cr1 -62.89(11)
C2 Cr1 C6 C5 -146.45(11)
C1 Cr1 C6 C5 -53.00(13)
C7 Cr1 C6 C5 116.47(15)
C3 Cr1 C6 C5 79.87(11)
C4 Cr1 C6 C5 37.72(10)
P1 Cr1 C6 C5 115.41(10)
K1 Cr1 C6 C5 -82.84(10)
C2 Cr1 C6 C7 97.07(11)
C1 Cr1 C6 C7 -169.47(10)
C5 Cr1 C6 C7 -116.47(15)
C3 Cr1 C6 C7 -36.60(10)
C4 Cr1 C6 C7 -78.75(11)
P1 Cr1 C6 C7 -1.06(14)
K1 Cr1 C6 C7 160.68(11)
C4 C3 C7 C6 1.45(18)
C8 C3 C7 C6 -173.40(15)
Cr1 C3 C7 C6 -60.89(11)
C4 C3 C7 Cr1 62.34(11)
C8 C3 C7 Cr1 -112.52(15)
C5 C6 C7 C3 -1.03(18)
Cr1 C6 C7 C3 61.69(11)
C5 C6 C7 Cr1 -62.72(12)
C2 Cr1 C7 C3 154.49(10)
C1 Cr1 C7 C3 -89.7(2)
C6 Cr1 C7 C3 -118.44(15)
C5 Cr1 C7 C3 -80.56(11)
C4 Cr1 C7 C3 -37.63(10)
P1 Cr1 C7 C3 60.82(10)
K1 Cr1 C7 C3 -137.08(9)
C2 Cr1 C7 C6 -87.07(11)
C1 Cr1 C7 C6 28.7(3)
C5 Cr1 C7 C6 37.89(10)
C3 Cr1 C7 C6 118.44(15)
C4 Cr1 C7 C6 80.81(11)
P1 Cr1 C7 C6 179.26(10)
K1 Cr1 C7 C6 -18.64(11)
C7 C3 C8 C9 55.1(2)
C4 C3 C8 C9 -118.77(18)
Cr1 C3 C8 C9 -31.2(2)
C3 C8 C9 P1 48.33(17)
C16 P1 C9 C8 -173.39(11)
C10 P1 C9 C8 83.05(12)
Cr1 P1 C9 C8 -45.78(12)
C16 P1 C10 C11 118.33(15)
C9 P1 C10 C11 -137.23(15)
Cr1 P1 C10 C11 -22.10(17)
C16 P1 C10 C15 -62.47(14)
C9 P1 C10 C15 41.97(15)
Cr1 P1 C10 C15 157.10(11)
C15 C10 C11 C12 0.1(3)
P1 C10 C11 C12 179.34(17)
C10 C11 C12 C13 -1.9(4)
C11 C12 C13 C14 2.1(4)
C12 C13 C14 C15 -0.7(3)
C13 C14 C15 C10 -1.1(3)
C11 C10 C15 C14 1.4(3)
P1 C10 C15 C14 -177.83(13)
C9 P1 C16 C17 -125.05(14)
C10 P1 C16 C17 -22.03(14)
Cr1 P1 C16 C17 119.36(12)
C9 P1 C16 C21 58.54(13)
C10 P1 C16 C21 161.56(12)
Cr1 P1 C16 C21 -57.05(13)
C21 C16 C17 C18 -1.8(2)
P1 C16 C17 C18 -178.24(13)
C16 C17 C18 C19 -0.7(3)
C17 C18 C19 C20 2.0(3)
C18 C19 C20 C21 -0.6(3)
C19 C20 C21 C16 -2.1(2)
C17 C16 C21 C20 3.2(2)
P1 C16 C21 C20 179.82(12)
C33 O3 C22 C23 -174.37(15)
K1 O3 C22 C23 51.28(17)
C24 O4 C23 C22 -178.52(14)
K1 O4 C23 C22 40.71(18)
O3 C22 C23 O4 -59.29(19)
C23 O4 C24 C25 -173.86(15)
K1 O4 C24 C25 -31.39(17)
C26 O5 C25 C24 172.09(14)
K1 O5 C25 C24 -66.90(14)
O4 C24 C25 O5 66.79(18)
C25 O5 C26 C27 -176.17(14)
K1 O5 C26 C27 63.32(15)
C28 O6 C27 C26 178.54(14)
K1 O6 C27 C26 33.05(17)
O5 C26 C27 O6 -65.01(18)
C27 O6 C28 C29 -179.34(14)
K1 O6 C28 C29 -34.69(17)
C30 O7 C29 C28 -177.73(15)
K1 O7 C29 C28 -58.02(15)
O6 C28 C29 O7 61.17(19)
C29 O7 C30 C31 -170.43(16)
K1 O7 C30 C31 66.80(17)
C32 O8 C31 C30 175.97(16)
K1 O8 C31 C30 29.8(2)
O7 C30 C31 O8 -66.6(2)
C31 O8 C32 C33 -178.79(15)
K1 O8 C32 C33 -34.30(18)
C22 O3 C33 C32 166.72(14)
K1 O3 C33 C32 -57.85(15)
O8 C32 C33 O3 59.54(18)
